data_4340122
loop_
_publ_author_name
'Nakamura, Go'
'Okamura, Masaya'
'Yoshida, Masaki'
'Suzuki, Takayoshi'
'Takagi, Hideo D.'
'Kondo, Mio'
'Masaoka, Shigeyuki'

_publ_section_title
;
 Electrochemical Behavior of Phosphine-Substituted Ruthenium(II)
 Polypyridine Complexes with a Single Labile Ligand.
;
_journal_issue 14
_journal_name_full 'Inorganic chemistry'
_journal_page_first 7214
_journal_page_last 7226
_journal_paper_doi 10.1021/ic5003644
_journal_volume 53
_journal_year 2014
_chemical_compound_source 'synthesis as described'
_chemical_formula_moiety
;
'C36 H29 N4 O P Ru, 2(F6 P), 2(C3 H6 O)'
;
_chemical_formula_sum 'C42 H41 F12 N4 O3 P3 Ru'
_chemical_formula_weight 1071.77
_chemical_name_systematic
;
 trans_Ru_trpy_Pqn_H2O_PF6
;
_space_group_IT_number 2
_symmetry_cell_setting triclinic
_symmetry_Int_Tables_number 2
_symmetry_space_group_name_Hall '-P 1'
_symmetry_space_group_name_H-M 'P -1'
_atom_sites_solution_hydrogens geom
_atom_sites_solution_primary direct
_atom_sites_solution_secondary difmap
_audit_creation_date 2013-06-14T13:10:15-00:00
_audit_creation_method 'WinGX routine CIF_UPDATE'
_cell_angle_alpha 102.043(4)
_cell_angle_beta 90.214(4)
_cell_angle_gamma 90.759(4)
_cell_formula_units_Z 2
_cell_length_a 8.963(2)
_cell_length_b 12.895(4)
_cell_length_c 19.927(6)
_cell_measurement_reflns_used 6664
_cell_measurement_temperature 123(2)
_cell_measurement_theta_max 27.4855
_cell_measurement_theta_min 3.1361
_cell_measurement_wavelength 0.71073
_cell_volume 2252.2(11)
_computing_cell_refinement 'CrystalClear (Rigaku Inc., 2008)'
_computing_data_collection 'CrystalClear (Rigaku Inc., 2008)'
_computing_data_reduction 'CrystalClear (Rigaku Inc., 2008), SORTAV (Blessing, 1995)'
_computing_molecular_graphics 'Ortep-3 for Windows (Farrugia, 1997)'
_computing_publication_material 'WinGX publication routines (Farrugia, 1999)'
_computing_structure_refinement 'SHELXL-97 (Sheldrick, 2008)'
_computing_structure_solution 'SIR92 (Giacovazzo et al, 1993)'
_diffrn_ambient_temperature 123(2)
_diffrn_detector_area_resol_mean 28.5714
_diffrn_measured_fraction_theta_full 0.944
_diffrn_measured_fraction_theta_max 0.944
_diffrn_measurement_device_type 'Rigaku Saturn70'
_diffrn_measurement_method \w
_diffrn_radiation_monochromator graphite
_diffrn_radiation_probe x-ray
_diffrn_radiation_type 'Mo K\a'
_diffrn_radiation_wavelength 0.710747
_diffrn_reflns_av_R_equivalents 0.0245
_diffrn_reflns_av_unetI/netI 0.041
_diffrn_reflns_limit_h_max 10
_diffrn_reflns_limit_h_min -10
_diffrn_reflns_limit_k_max 15
_diffrn_reflns_limit_k_min -12
_diffrn_reflns_limit_l_max 23
_diffrn_reflns_limit_l_min -23
_diffrn_reflns_number 14249
_diffrn_reflns_theta_full 25
_diffrn_reflns_theta_max 25
_diffrn_reflns_theta_min 3.12
_exptl_absorpt_coefficient_mu 0.548
_exptl_absorpt_correction_T_max 1.0000
_exptl_absorpt_correction_T_min 0.9111
_exptl_absorpt_correction_type multi-scan
_exptl_absorpt_process_details 'REQAB (Rigaku, 1998)'
_exptl_crystal_colour red
_exptl_crystal_density_diffrn 1.58
_exptl_crystal_density_method 'not measured'
_exptl_crystal_description needle
_exptl_crystal_F_000 1084
_exptl_crystal_size_max 0.65
_exptl_crystal_size_mid 0.23
_exptl_crystal_size_min 0.14
_refine_diff_density_max 0.737
_refine_diff_density_min -0.636
_refine_diff_density_rms 0.079
_refine_ls_extinction_method none
_refine_ls_goodness_of_fit_ref 1.075
_refine_ls_hydrogen_treatment constr
_refine_ls_matrix_type full
_refine_ls_number_parameters 590
_refine_ls_number_reflns 7501
_refine_ls_number_restraints 0
_refine_ls_restrained_S_all 1.075
_refine_ls_R_factor_all 0.0492
_refine_ls_R_factor_gt 0.0435
_refine_ls_shift/su_max 0.02
_refine_ls_shift/su_mean 0.001
_refine_ls_structure_factor_coef Fsqd
_refine_ls_weighting_details 'calc w=1/[\s^2^(Fo^2^)+(0.0814P)^2^+0.3377P] where P=(Fo^2^+2Fc^2^)/3'
_refine_ls_weighting_scheme calc
_refine_ls_wR_factor_gt 0.1197
_refine_ls_wR_factor_ref 0.1251
_reflns_number_gt 6504
_reflns_number_total 7501
_reflns_threshold_expression >2\s(I)
_cod_data_source_file ic5003644_si_007.cif
_cod_data_source_block trans_Ru_trpy_Pqn_H2O_PF6
_cod_depositor_comments
;
The following automatic conversions were performed:

'_exptl_absorpt_correction_type' value 'Multi-scan' changed to
'multi-scan' according to
/usr/data/users/saulius/crontab/automatic-downloads/rss-feeds/ACS/lib/dictionaries/cif_core.dic
dictionary named 'cif_core.dic' version 2.4.2 from 2011-04-26.

Automatic conversion script
Id: cif_fix_values 2281 2013-09-26 08:29:07Z andrius 

 Adding full bibliography for 4340118--4340124.cif.
;
_cod_original_formula_sum 'C42 H41 F12 N4 O3 P3 Ru1'
_cod_database_code 4340122

loop_
_symmetry_equiv_pos_as_xyz
'x, y, z'
'-x, -y, -z'

loop_
_atom_site_label
_atom_site_type_symbol
_atom_site_fract_x
_atom_site_fract_y
_atom_site_fract_z
_atom_site_U_iso_or_equiv
_atom_site_adp_type
_atom_site_occupancy
_atom_site_symmetry_multiplicity
_atom_site_calc_flag
_atom_site_refinement_flags
Ru1 Ru 0.49210(3) 0.226030(19) 0.782452(12) 0.02341(11) Uani 1 1 d .
P1 P 0.53803(8) 0.06583(6) 0.80346(4) 0.02002(18) Uani 1 1 d .
P2 P 0.18560(13) 0.67654(9) 0.91867(6) 0.0518(3) Uani 1 1 d .
P3 P 0.09173(11) 0.21283(9) 0.45961(5) 0.0420(3) Uani 1 1 d .
O1 O 0.4185(3) 0.38272(18) 0.77158(13) 0.0373(6) Uani 1 1 d .
F8 F -0.0369(3) 0.1321(2) 0.47100(14) 0.0654(8) Uani 1 1 d .
N2 N 0.5625(3) 0.1997(2) 0.68731(14) 0.0251(6) Uani 1 1 d .
N4 N 0.4046(3) 0.2551(2) 0.88260(14) 0.0279(6) Uani 1 1 d .
F12 F 0.1107(3) 0.2485(2) 0.54099(13) 0.0597(6) Uani 1 1 d .
F9 F 0.0740(3) 0.1760(2) 0.37869(13) 0.0703(8) Uani 1 1 d .
F4 F 0.2650(4) 0.5779(2) 0.8767(2) 0.1048(13) Uani 1 1 d .
F10 F 0.2096(3) 0.1195(2) 0.45816(13) 0.0597(7) Uani 1 1 d .
C25 C 0.4653(3) -0.0449(2) 0.73930(16) 0.0233(6) Uani 1 1 d .
F11 F 0.2227(3) 0.2913(2) 0.44923(16) 0.0760(8) Uani 1 1 d .
F2 F 0.0978(4) 0.7750(2) 0.95985(18) 0.0862(10) Uani 1 1 d .
C31 C 0.7237(3) 0.0246(2) 0.82597(15) 0.0230(6) Uani 1 1 d .
N1 N 0.2996(3) 0.1625(2) 0.73137(14) 0.0250(6) Uani 1 1 d .
C23 C 0.4332(3) 0.0693(3) 0.88203(15) 0.0222(6) Uani 1 1 d .
C32 C 0.7849(3) -0.0730(3) 0.79664(17) 0.0298(7) Uani 1 1 d .
H32 H 0.7324 -0.1206 0.7613 0.036 Uiso 1 1 calc R
F1 F 0.1144(4) 0.6054(3) 0.9666(2) 0.0995(11) Uani 1 1 d .
C17 C 0.2818(5) 0.3672(3) 0.9774(2) 0.0487(10) Uani 1 1 d .
H17 H 0.2502 0.4365 0.9981 0.058 Uiso 1 1 calc R
C24 C 0.3807(3) 0.1707(3) 0.91436(16) 0.0261(7) Uani 1 1 d .
C4 C 0.2036(4) 0.0812(3) 0.62039(18) 0.0324(8) Uani 1 1 d .
H4 H 0.2179 0.0597 0.5723 0.039 Uiso 1 1 calc R
N3 N 0.7057(3) 0.2927(2) 0.79685(14) 0.0290(6) Uani 1 1 d .
C13 C 0.9814(4) 0.3920(3) 0.7962(2) 0.0450(10) Uani 1 1 d .
H13 H 1.0759 0.4263 0.7963 0.054 Uiso 1 1 calc R
C28 C 0.3477(4) -0.1999(3) 0.63321(19) 0.0404(9) Uani 1 1 d .
H28 H 0.3069 -0.2526 0.597 0.049 Uiso 1 1 calc R
C30 C 0.5412(3) -0.0745(3) 0.67734(16) 0.0277(7) Uani 1 1 d .
H30 H 0.6336 -0.0408 0.6712 0.033 Uiso 1 1 calc R
C7 C 0.5133(4) 0.1351(3) 0.56926(18) 0.0345(8) Uani 1 1 d .
H7 H 0.4474 0.1035 0.5331 0.041 Uiso 1 1 calc R
F5 F 0.2507(4) 0.7485(2) 0.8715(2) 0.1043(13) Uani 1 1 d .
C29 C 0.4832(4) -0.1522(3) 0.62483(18) 0.0353(8) Uani 1 1 d .
H29 H 0.5364 -0.1727 0.5831 0.042 Uiso 1 1 calc R
C1 C 0.1671(3) 0.1443(3) 0.75854(18) 0.0298(7) Uani 1 1 d .
H1 H 0.1537 0.1665 0.8066 0.036 Uiso 1 1 calc R
C12 C 0.9199(4) 0.3369(3) 0.7356(2) 0.0362(8) Uani 1 1 d .
H12 H 0.9715 0.3325 0.6936 0.043 Uiso 1 1 calc R
C27 C 0.2711(4) -0.1712(3) 0.69427(19) 0.0388(9) Uani 1 1 d .
H27 H 0.1778 -0.204 0.6999 0.047 Uiso 1 1 calc R
C15 C 0.7695(4) 0.3468(3) 0.85535(19) 0.0381(8) Uani 1 1 d .
H15 H 0.7182 0.3501 0.8973 0.046 Uiso 1 1 calc R
C22 C 0.4088(3) -0.0158(3) 0.91184(17) 0.0277(7) Uani 1 1 d .
H22 H 0.4462 -0.0833 0.8907 0.033 Uiso 1 1 calc R
C21 C 0.3284(4) -0.0043(3) 0.97367(17) 0.0337(8) Uani 1 1 d .
H21 H 0.3087 -0.0644 0.993 0.04 Uiso 1 1 calc R
F7 F -0.0281(3) 0.3020(2) 0.46093(19) 0.0888(10) Uani 1 1 d .
C36 C 0.8021(3) 0.0936(3) 0.87705(16) 0.0274(7) Uani 1 1 d .
H36 H 0.7608 0.1603 0.8972 0.033 Uiso 1 1 calc R
C2 C 0.0497(4) 0.0944(3) 0.71883(19) 0.0347(8) Uani 1 1 d .
H2 H -0.0423 0.0822 0.7396 0.042 Uiso 1 1 calc R
F3 F 0.0412(4) 0.6488(3) 0.87073(18) 0.0951(10) Uani 1 1 d .
C26 C 0.3298(3) -0.0951(3) 0.74683(17) 0.0292(7) Uani 1 1 d .
H26 H 0.2773 -0.0766 0.7888 0.035 Uiso 1 1 calc R
C9 C 0.7531(4) 0.2123(3) 0.60742(18) 0.0352(8) Uani 1 1 d .
H9 H 0.8514 0.2329 0.5976 0.042 Uiso 1 1 calc R
C5 C 0.3185(3) 0.1310(3) 0.66191(17) 0.0280(7) Uani 1 1 d .
C11 C 0.7808(4) 0.2877(3) 0.73671(18) 0.0298(7) Uani 1 1 d .
C16 C 0.3566(4) 0.3498(3) 0.91405(19) 0.0404(9) Uani 1 1 d .
H16 H 0.3734 0.4084 0.8929 0.049 Uiso 1 1 calc R
C34 C 0.9998(3) -0.0309(3) 0.87039(18) 0.0363(8) Uani 1 1 d .
H34 H 1.0939 -0.0498 0.886 0.044 Uiso 1 1 calc R
C35 C 0.9399(3) 0.0662(3) 0.89893(17) 0.0334(8) Uani 1 1 d .
H35 H 0.9933 0.1143 0.9336 0.04 Uiso 1 1 calc R
C18 C 0.2549(4) 0.2853(3) 1.00873(19) 0.0451(10) Uani 1 1 d .
H18 H 0.2034 0.2963 1.0511 0.054 Uiso 1 1 calc R
C6 C 0.4663(3) 0.1543(3) 0.63629(16) 0.0268(7) Uani 1 1 d .
C8 C 0.6591(4) 0.1629(3) 0.55527(18) 0.0404(9) Uani 1 1 d .
H8 H 0.694 0.1475 0.5093 0.048 Uiso 1 1 calc R
C33 C 0.9240(4) -0.1007(3) 0.81934(18) 0.0358(8) Uani 1 1 d .
H33 H 0.966 -0.1673 0.7997 0.043 Uiso 1 1 calc R
C19 C 0.3046(4) 0.1834(3) 0.97760(17) 0.0319(8) Uani 1 1 d .
C10 C 0.7018(3) 0.2314(3) 0.67446(17) 0.0280(7) Uani 1 1 d .
C20 C 0.2789(4) 0.0931(3) 1.00588(17) 0.0354(8) Uani 1 1 d .
H20 H 0.2264 0.1001 1.0479 0.042 Uiso 1 1 calc R
C14 C 0.9052(4) 0.3973(3) 0.8568(2) 0.0475(10) Uani 1 1 d .
H14 H 0.9463 0.4353 0.8989 0.057 Uiso 1 1 calc R
C3 C 0.0668(4) 0.0626(3) 0.64895(19) 0.0343(8) Uani 1 1 d .
H3 H -0.013 0.0286 0.6208 0.041 Uiso 1 1 calc R
F6 F 0.3188(4) 0.7059(4) 0.9693(3) 0.1381(17) Uani 1 1 d .
O3 O 0.6381(4) 0.4981(2) 0.7314(2) 0.0731(10) Uani 1 1 d .
O2 O 0.2273(3) 0.4101(3) 0.67263(18) 0.0644(9) Uani 1 1 d .
C37 C 0.2558(6) 0.4440(4) 0.6211(3) 0.0610(12) Uani 1 1 d .
C40 C 0.6726(5) 0.5909(3) 0.7444(3) 0.0579(12) Uani 1 1 d .
C39 C 0.4050(6) 0.4328(5) 0.5902(3) 0.0855(18) Uani 1 1 d .
H39A H 0.4757 0.4118 0.6223 0.128 Uiso 1 1 calc R
H39B H 0.4373 0.5007 0.5799 0.128 Uiso 1 1 calc R
H39C H 0.4013 0.3786 0.5477 0.128 Uiso 1 1 calc R
C38 C 0.1407(8) 0.4999(5) 0.5880(4) 0.097(2) Uani 1 1 d .
H38A H 0.049 0.5059 0.6151 0.146 Uiso 1 1 calc R
H38B H 0.1197 0.4595 0.5415 0.146 Uiso 1 1 calc R
H38C H 0.1779 0.5709 0.5858 0.146 Uiso 1 1 calc R
C41 C 0.7987(9) 0.6312(5) 0.7092(4) 0.125(3) Uani 1 1 d .
H41A H 0.8806 0.6536 0.742 0.187 Uiso 1 1 calc R
H41B H 0.7662 0.6918 0.6905 0.187 Uiso 1 1 calc R
H41C H 0.8331 0.5749 0.6717 0.187 Uiso 1 1 calc R
C42 C 0.5899(10) 0.6670(6) 0.7949(5) 0.155(4) Uani 1 1 d .
H42A H 0.5195 0.7047 0.7712 0.233 Uiso 1 1 calc R
H42B H 0.6599 0.718 0.8223 0.233 Uiso 1 1 calc R
H42C H 0.535 0.6292 0.8251 0.233 Uiso 1 1 calc R

loop_
_atom_site_aniso_label
_atom_site_aniso_U_11
_atom_site_aniso_U_22
_atom_site_aniso_U_33
_atom_site_aniso_U_23
_atom_site_aniso_U_13
_atom_site_aniso_U_12
Ru1 0.02343(17) 0.02377(16) 0.02415(16) 0.00754(11) 0.00294(10) 0.00001(11)
P1 0.0170(4) 0.0234(4) 0.0209(4) 0.0075(3) 0.0013(3) -0.0007(3)
P2 0.0590(7) 0.0341(6) 0.0588(7) 0.0013(5) 0.0112(5) -0.0039(5)
P3 0.0347(5) 0.0509(6) 0.0444(6) 0.0195(5) -0.0039(4) -0.0016(5)
O1 0.0461(14) 0.0221(12) 0.0454(15) 0.0102(11) 0.0045(11) 0.0075(11)
F8 0.0494(14) 0.0627(17) 0.0779(19) 0.0013(14) 0.0249(13) -0.0169(12)
N2 0.0262(14) 0.0230(13) 0.0289(14) 0.0112(11) 0.0029(11) 0.0022(11)
N4 0.0269(14) 0.0286(15) 0.0276(14) 0.0047(12) 0.0028(11) 0.0010(12)
F12 0.0728(16) 0.0611(16) 0.0460(14) 0.0130(12) -0.0046(12) -0.0012(13)
F9 0.090(2) 0.0785(19) 0.0459(15) 0.0223(14) -0.0111(13) -0.0117(15)
F4 0.130(3) 0.0442(17) 0.136(3) 0.0070(18) 0.061(3) 0.0269(18)
F10 0.0496(14) 0.0725(18) 0.0606(16) 0.0214(14) 0.0047(12) 0.0139(13)
C25 0.0217(15) 0.0239(16) 0.0249(16) 0.0067(13) -0.0030(12) 0.0023(13)
F11 0.082(2) 0.0715(19) 0.077(2) 0.0239(16) 0.0047(16) -0.0334(16)
F2 0.088(2) 0.0556(17) 0.102(3) -0.0142(16) 0.0301(19) -0.0042(15)
C31 0.0169(14) 0.0315(17) 0.0231(15) 0.0113(13) 0.0019(12) -0.0006(13)
N1 0.0239(14) 0.0243(14) 0.0290(14) 0.0108(11) 0.0026(11) 0.0024(11)
C23 0.0143(14) 0.0334(17) 0.0200(15) 0.0085(13) 0.0005(11) -0.0023(12)
C32 0.0242(16) 0.0344(18) 0.0310(18) 0.0074(14) -0.0017(13) -0.0005(14)
F1 0.123(3) 0.082(2) 0.106(3) 0.048(2) 0.034(2) 0.007(2)
C17 0.059(3) 0.043(2) 0.039(2) -0.0041(18) 0.0105(19) 0.014(2)
C24 0.0186(15) 0.0363(18) 0.0248(16) 0.0094(14) -0.0009(12) 0.0000(13)
C4 0.0316(18) 0.0346(19) 0.0324(19) 0.0101(15) -0.0038(14) 0.0051(15)
N3 0.0319(15) 0.0231(14) 0.0326(16) 0.0069(12) 0.0007(12) -0.0025(12)
C13 0.032(2) 0.037(2) 0.064(3) 0.0084(19) 0.0001(18) -0.0080(16)
C28 0.041(2) 0.044(2) 0.032(2) -0.0008(16) -0.0063(16) -0.0052(17)
C30 0.0241(16) 0.0329(18) 0.0276(17) 0.0097(14) 0.0010(13) 0.0023(14)
C7 0.0300(18) 0.047(2) 0.0274(18) 0.0096(15) 0.0003(14) 0.0029(16)
F5 0.139(3) 0.0533(18) 0.123(3) 0.0245(19) 0.072(3) 0.0001(19)
C29 0.0319(18) 0.046(2) 0.0265(18) 0.0037(15) 0.0005(14) 0.0036(16)
C1 0.0232(16) 0.0330(18) 0.0361(19) 0.0137(15) 0.0064(14) 0.0047(14)
C12 0.0284(18) 0.0324(19) 0.050(2) 0.0133(17) 0.0048(16) -0.0031(15)
C27 0.0296(18) 0.045(2) 0.040(2) 0.0060(17) -0.0003(15) -0.0120(16)
C15 0.043(2) 0.0321(19) 0.038(2) 0.0048(16) -0.0013(16) -0.0053(16)
C22 0.0206(15) 0.0366(18) 0.0288(17) 0.0141(14) -0.0039(12) -0.0053(14)
C21 0.0250(17) 0.054(2) 0.0274(18) 0.0209(16) -0.0048(13) -0.0104(16)
F7 0.086(2) 0.069(2) 0.113(3) 0.0204(18) -0.0278(19) 0.0298(16)
C36 0.0258(16) 0.0338(18) 0.0237(16) 0.0086(14) 0.0029(13) -0.0041(14)
C2 0.0237(17) 0.0374(19) 0.046(2) 0.0162(16) 0.0029(15) 0.0025(15)
F3 0.095(2) 0.089(2) 0.092(2) -0.0021(19) -0.0206(19) -0.0127(19)
C26 0.0243(16) 0.0317(18) 0.0305(18) 0.0037(14) 0.0007(13) -0.0025(14)
C9 0.0285(18) 0.043(2) 0.038(2) 0.0184(16) 0.0107(15) 0.0016(15)
C5 0.0267(17) 0.0316(18) 0.0292(17) 0.0139(14) 0.0004(13) 0.0058(14)
C11 0.0280(17) 0.0256(17) 0.0386(19) 0.0134(14) 0.0025(14) 0.0005(14)
C16 0.048(2) 0.036(2) 0.036(2) 0.0044(16) 0.0079(17) 0.0068(17)
C34 0.0162(16) 0.064(3) 0.0333(19) 0.0193(18) 0.0026(13) 0.0019(16)
C35 0.0222(16) 0.053(2) 0.0260(17) 0.0116(16) -0.0016(13) -0.0099(16)
C18 0.041(2) 0.063(3) 0.0277(19) 0.0008(18) 0.0096(16) 0.0050(19)
C6 0.0268(16) 0.0301(17) 0.0268(17) 0.0139(14) -0.0010(13) -0.0008(13)
C8 0.039(2) 0.060(3) 0.0264(18) 0.0170(17) 0.0081(15) 0.0058(18)
C33 0.0243(17) 0.045(2) 0.039(2) 0.0115(17) 0.0048(15) 0.0080(15)
C19 0.0258(17) 0.044(2) 0.0244(17) 0.0041(15) 0.0011(13) 0.0012(15)
C10 0.0237(16) 0.0273(17) 0.0370(19) 0.0162(14) 0.0044(13) 0.0027(13)
C20 0.0254(17) 0.058(2) 0.0237(17) 0.0120(16) 0.0005(13) -0.0049(16)
C14 0.047(2) 0.040(2) 0.052(2) 0.0038(19) -0.0092(19) -0.0142(18)
C3 0.0253(17) 0.0357(19) 0.043(2) 0.0099(16) -0.0054(15) 0.0013(14)
F6 0.078(2) 0.160(4) 0.173(5) 0.028(3) -0.039(3) 0.005(3)
O3 0.066(2) 0.0408(18) 0.116(3) 0.0267(19) 0.005(2) -0.0078(15)
O2 0.0555(18) 0.076(2) 0.069(2) 0.0339(19) -0.0095(16) -0.0072(16)
C37 0.070(3) 0.046(3) 0.069(3) 0.018(2) -0.018(2) -0.007(2)
C40 0.075(3) 0.040(2) 0.063(3) 0.018(2) 0.000(2) -0.007(2)
C39 0.089(4) 0.098(5) 0.075(4) 0.033(3) -0.009(3) -0.031(3)
C38 0.124(5) 0.061(3) 0.113(5) 0.032(3) -0.039(4) 0.018(3)
C41 0.166(7) 0.062(4) 0.135(6) -0.004(4) 0.087(6) -0.033(4)
C42 0.169(8) 0.083(5) 0.194(9) -0.016(5) 0.111(7) -0.031(5)

loop_
_atom_type_symbol
_atom_type_description
_atom_type_scat_dispersion_real
_atom_type_scat_dispersion_imag
_atom_type_scat_source
C C 0.0033 0.0016 'International Tables Vol C Tables 4.2.6.8 and 6.1.1.4'
H H 0 0 'International Tables Vol C Tables 4.2.6.8 and 6.1.1.4'
N N 0.0061 0.0033 'International Tables Vol C Tables 4.2.6.8 and 6.1.1.4'
O O 0.0106 0.006 'International Tables Vol C Tables 4.2.6.8 and 6.1.1.4'
F F 0.0171 0.0103 'International Tables Vol C Tables 4.2.6.8 and 6.1.1.4'
P P 0.1023 0.0942 'International Tables Vol C Tables 4.2.6.8 and 6.1.1.4'
Ru Ru -1.2594 0.8363 'International Tables Vol C Tables 4.2.6.8 and 6.1.1.4'

loop_
_geom_angle_atom_site_label_1
_geom_angle_atom_site_label_2
_geom_angle_atom_site_label_3
_geom_angle
N2 Ru1 N1 79.91(11)
N2 Ru1 N3 79.47(11)
N1 Ru1 N3 158.77(11)
N2 Ru1 N4 176.88(10)
N1 Ru1 N4 97.30(10)
N3 Ru1 N4 103.18(11)
N2 Ru1 O1 89.11(10)
N1 Ru1 O1 88.33(10)
N3 Ru1 O1 86.38(10)
N4 Ru1 O1 89.41(10)
N2 Ru1 P1 97.83(8)
N1 Ru1 P1 88.15(7)
N3 Ru1 P1 99.59(8)
N4 Ru1 P1 83.42(8)
O1 Ru1 P1 171.55(7)
C25 P1 C23 107.44(14)
C25 P1 C31 105.14(14)
C23 P1 C31 102.63(13)
C25 P1 Ru1 114.93(10)
C23 P1 Ru1 101.62(11)
C31 P1 Ru1 123.35(10)
F6 P2 F4 93.0(2)
F6 P2 F5 90.9(3)
F4 P2 F5 91.40(19)
F6 P2 F2 89.5(2)
F4 P2 F2 177.4(2)
F5 P2 F2 89.24(18)
F6 P2 F1 90.3(3)
F4 P2 F1 90.0(2)
F5 P2 F1 178.1(2)
F2 P2 F1 89.28(19)
F6 P2 F3 176.2(2)
F4 P2 F3 90.1(2)
F5 P2 F3 91.3(2)
F2 P2 F3 87.40(19)
F1 P2 F3 87.5(2)
F7 P3 F11 91.46(19)
F7 P3 F9 90.89(18)
F11 P3 F9 89.92(16)
F7 P3 F8 89.96(17)
F11 P3 F8 178.42(18)
F9 P3 F8 90.75(16)
F7 P3 F12 89.81(17)
F11 P3 F12 90.20(16)
F9 P3 F12 179.28(17)
F8 P3 F12 89.10(15)
F7 P3 F10 178.27(18)
F11 P3 F10 90.25(16)
F9 P3 F10 88.82(15)
F8 P3 F10 88.34(15)
F12 P3 F10 90.47(14)
C10 N2 C6 122.3(3)
C10 N2 Ru1 119.1(2)
C6 N2 Ru1 118.5(2)
C16 N4 C24 117.9(3)
C16 N4 Ru1 122.6(2)
C24 N4 Ru1 119.1(2)
C26 C25 C30 118.5(3)
C26 C25 P1 122.6(2)
C30 C25 P1 118.7(2)
C36 C31 C32 119.5(3)
C36 C31 P1 117.1(2)
C32 C31 P1 123.4(2)
C1 N1 C5 118.8(3)
C1 N1 Ru1 128.0(2)
C5 N1 Ru1 113.1(2)
C22 C23 C24 119.8(3)
C22 C23 P1 125.0(3)
C24 C23 P1 115.2(2)
C31 C32 C33 119.8(3)
C31 C32 H32 120.1
C33 C32 H32 120.1
C18 C17 C16 120.0(4)
C18 C17 H17 120
C16 C17 H17 120
N4 C24 C19 121.5(3)
N4 C24 C23 118.7(3)
C19 C24 C23 119.8(3)
C5 C4 C3 120.1(3)
C5 C4 H4 120
C3 C4 H4 120
C15 N3 C11 118.3(3)
C15 N3 Ru1 128.4(2)
C11 N3 Ru1 112.9(2)
C12 C13 C14 119.7(3)
C12 C13 H13 120.1
C14 C13 H13 120.1
C29 C28 C27 120.1(3)
C29 C28 H28 119.9
C27 C28 H28 119.9
C29 C30 C25 120.7(3)
C29 C30 H30 119.7
C25 C30 H30 119.7
C6 C7 C8 118.9(3)
C6 C7 H7 120.5
C8 C7 H7 120.5
C28 C29 C30 119.8(3)
C28 C29 H29 120.1
C30 C29 H29 120.1
N1 C1 C2 122.2(3)
N1 C1 H1 118.9
C2 C1 H1 118.9
C13 C12 C11 119.1(3)
C13 C12 H12 120.5
C11 C12 H12 120.5
C26 C27 C28 120.1(3)
C26 C27 H27 120
C28 C27 H27 120
N3 C15 C14 122.8(4)
N3 C15 H15 118.6
C14 C15 H15 118.6
C23 C22 C21 120.6(3)
C23 C22 H22 119.7
C21 C22 H22 119.7
C20 C21 C22 120.3(3)
C20 C21 H21 119.9
C22 C21 H21 119.9
C35 C36 C31 120.5(3)
C35 C36 H36 119.8
C31 C36 H36 119.8
C3 C2 C1 119.6(3)
C3 C2 H2 120.2
C1 C2 H2 120.2
C27 C26 C25 120.9(3)
C27 C26 H26 119.6
C25 C26 H26 119.6
C8 C9 C10 119.0(3)
C8 C9 H9 120.5
C10 C9 H9 120.5
N1 C5 C4 120.7(3)
N1 C5 C6 115.4(3)
C4 C5 C6 123.9(3)
N3 C11 C12 121.1(3)
N3 C11 C10 115.5(3)
C12 C11 C10 123.4(3)
N4 C16 C17 123.0(4)
N4 C16 H16 118.5
C17 C16 H16 118.5
C35 C34 C33 120.4(3)
C35 C34 H34 119.8
C33 C34 H34 119.8
C34 C35 C36 120.0(3)
C34 C35 H35 120
C36 C35 H35 120
C17 C18 C19 119.1(3)
C17 C18 H18 120.4
C19 C18 H18 120.4
N2 C6 C7 119.5(3)
N2 C6 C5 113.0(3)
C7 C6 C5 127.5(3)
C9 C8 C7 120.6(3)
C9 C8 H8 119.7
C7 C8 H8 119.7
C34 C33 C32 119.8(3)
C34 C33 H33 120.1
C32 C33 H33 120.1
C18 C19 C20 123.0(3)
C18 C19 C24 118.5(3)
C20 C19 C24 118.6(3)
N2 C10 C9 119.5(3)
N2 C10 C11 112.9(3)
C9 C10 C11 127.6(3)
C21 C20 C19 120.9(3)
C21 C20 H20 119.5
C19 C20 H20 119.5
C15 C14 C13 119.0(4)
C15 C14 H14 120.5
C13 C14 H14 120.5
C2 C3 C4 118.5(3)
C2 C3 H3 120.7
C4 C3 H3 120.7
O2 C37 C39 121.3(5)
O2 C37 C38 121.0(5)
C39 C37 C38 117.6(5)
O3 C40 C42 121.0(5)
O3 C40 C41 121.0(5)
C42 C40 C41 118.0(5)
C37 C39 H39A 109.5
C37 C39 H39B 109.5
H39A C39 H39B 109.5
C37 C39 H39C 109.5
H39A C39 H39C 109.5
H39B C39 H39C 109.5
C37 C38 H38A 109.5
C37 C38 H38B 109.5
H38A C38 H38B 109.5
C37 C38 H38C 109.5
H38A C38 H38C 109.5
H38B C38 H38C 109.5
C40 C41 H41A 109.5
C40 C41 H41B 109.5
H41A C41 H41B 109.5
C40 C41 H41C 109.5
H41A C41 H41C 109.5
H41B C41 H41C 109.5
C40 C42 H42A 109.5
C40 C42 H42B 109.5
H42A C42 H42B 109.5
C40 C42 H42C 109.5
H42A C42 H42C 109.5
H42B C42 H42C 109.5

loop_
_geom_bond_atom_site_label_1
_geom_bond_atom_site_label_2
_geom_bond_distance
Ru1 N2 1.963(3)
Ru1 N1 2.070(3)
Ru1 N3 2.082(3)
Ru1 N4 2.108(3)
Ru1 O1 2.187(2)
Ru1 P1 2.2348(10)
P1 C25 1.819(3)
P1 C23 1.822(3)
P1 C31 1.836(3)
P2 F6 1.551(4)
P2 F4 1.552(3)
P2 F5 1.561(3)
P2 F2 1.581(3)
P2 F1 1.587(3)
P2 F3 1.597(3)
P3 F7 1.580(3)
P3 F11 1.582(3)
P3 F9 1.590(3)
P3 F8 1.591(3)
P3 F12 1.598(3)
P3 F10 1.608(3)
N2 C10 1.351(4)
N2 C6 1.361(4)
N4 C16 1.328(4)
N4 C24 1.384(4)
C25 C26 1.391(4)
C25 C30 1.396(4)
C31 C36 1.386(4)
C31 C32 1.393(5)
N1 C1 1.345(4)
N1 C5 1.371(4)
C23 C22 1.369(4)
C23 C24 1.419(5)
C32 C33 1.401(4)
C32 H32 0.95
C17 C18 1.354(6)
C17 C16 1.409(5)
C17 H17 0.95
C24 C19 1.415(4)
C4 C5 1.383(5)
C4 C3 1.393(5)
C4 H4 0.95
N3 C15 1.348(4)
N3 C11 1.367(4)
C13 C12 1.376(5)
C13 C14 1.380(6)
C13 H13 0.95
C28 C29 1.381(5)
C28 C27 1.383(5)
C28 H28 0.95
C30 C29 1.384(5)
C30 H30 0.95
C7 C6 1.375(5)
C7 C8 1.395(5)
C7 H7 0.95
C29 H29 0.95
C1 C2 1.382(5)
C1 H1 0.95
C12 C11 1.394(5)
C12 H12 0.95
C27 C26 1.375(5)
C27 H27 0.95
C15 C14 1.369(5)
C15 H15 0.95
C22 C21 1.411(5)
C22 H22 0.95
C21 C20 1.366(5)
C21 H21 0.95
C36 C35 1.383(5)
C36 H36 0.95
C2 C3 1.377(5)
C2 H2 0.95
C26 H26 0.95
C9 C8 1.377(5)
C9 C10 1.388(5)
C9 H9 0.95
C5 C6 1.471(5)
C11 C10 1.473(5)
C16 H16 0.95
C34 C35 1.379(5)
C34 C33 1.380(5)
C34 H34 0.95
C35 H35 0.95
C18 C19 1.409(5)
C18 H18 0.95
C8 H8 0.95
C33 H33 0.95
C19 C20 1.412(5)
C20 H20 0.95
C14 H14 0.95
C3 H3 0.95
O3 C40 1.206(5)
O2 C37 1.224(6)
C37 C39 1.470(7)
C37 C38 1.493(7)
C40 C42 1.462(8)
C40 C41 1.477(7)
C39 H39A 0.98
C39 H39B 0.98
C39 H39C 0.98
C38 H38A 0.98
C38 H38B 0.98
C38 H38C 0.98
C41 H41A 0.98
C41 H41B 0.98
C41 H41C 0.98
C42 H42A 0.98
C42 H42B 0.98
C42 H42C 0.98
